data_1571688
loop_
_publ_author_name
'Wang, Xunhua'
'Lv, Ruifeng'
'Li, Xiaoxun'

_publ_section_title
;
 Kinetic resolution of 1-(1-alkynyl)cyclopropyl ketones <i>via</i>
 gold-catalyzed divergent (4 + 4) cycloadditions: stereoselective access
 to furan fused eight-membered heterocycles.
;
_journal_issue 24
_journal_name_full 'Chemical science'
_journal_page_first 9361
_journal_page_last 9368
_journal_paper_doi 10.1039/d4sc02763a
_journal_volume 15
_journal_year 2024
_chemical_absolute_configuration syn
_chemical_formula_moiety 'C19 H15 Cl O'
_chemical_formula_sum 'C19 H15 Cl O'
_chemical_formula_weight 294.76
_space_group_crystal_system orthorhombic
_space_group_IT_number 19
_space_group_name_Hall 'P 2ac 2ab'
_space_group_name_H-M_alt 'P 21 21 21'
_atom_sites_solution_hydrogens geom
_audit_creation_date 2023-04-13
_audit_creation_method
;
Olex2 1.3
(compiled 2020.11.12 svn.r5f609507 for OlexSys, GUI svn.r6408)
;
_audit_update_record
;
2023-10-18 deposited with the CCDC.	2024-05-14 downloaded from the CCDC.
;
_cell_angle_alpha 90
_cell_angle_beta 90
_cell_angle_gamma 90
_cell_formula_units_Z 4
_cell_length_a 5.4676(8)
_cell_length_b 10.7252(15)
_cell_length_c 26.292(4)
_cell_measurement_reflns_used 2428
_cell_measurement_temperature 173.0
_cell_measurement_theta_max 66.209
_cell_measurement_theta_min 3.362
_cell_volume 1541.8(4)
_computing_cell_refinement 'SAINT V8.40B (?, 2016)'
_computing_data_reduction 'SAINT V8.40B (?, 2016)'
_computing_molecular_graphics 'Olex2 1.3 (Dolomanov et al., 2009)'
_computing_publication_material 'Olex2 1.3 (Dolomanov et al., 2009)'
_computing_structure_refinement 'SHELXL 2018/3 (Sheldrick, 2015)'
_computing_structure_solution 'SHELXT 2018/2 (Sheldrick, 2018)'
_diffrn_ambient_temperature 173.0
_diffrn_detector 'Bruker APEX2 area detector'
_diffrn_detector_type 'CCD area detector'
_diffrn_measured_fraction_theta_full 0.994
_diffrn_measured_fraction_theta_max 0.994
_diffrn_measurement_device 'three-circle diffractometer'
_diffrn_radiation_monochromator 'mirror optics'
_diffrn_radiation_probe x-ray
_diffrn_radiation_type CuK\a
_diffrn_radiation_wavelength 1.54178
_diffrn_reflns_av_R_equivalents 0.0801
_diffrn_reflns_av_unetI/netI 0.0708
_diffrn_reflns_Laue_measured_fraction_full 0.994
_diffrn_reflns_Laue_measured_fraction_max 0.994
_diffrn_reflns_limit_h_max 6
_diffrn_reflns_limit_h_min -6
_diffrn_reflns_limit_k_max 12
_diffrn_reflns_limit_k_min -12
_diffrn_reflns_limit_l_max 31
_diffrn_reflns_limit_l_min -30
_diffrn_reflns_number 9671
_diffrn_reflns_point_group_measured_fraction_full 0.992
_diffrn_reflns_point_group_measured_fraction_max 0.991
_diffrn_reflns_theta_full 66.567
_diffrn_reflns_theta_max 66.567
_diffrn_reflns_theta_min 3.362
_diffrn_source_current 1.1
_diffrn_source_power 0.055
_diffrn_source_type 'Incoatec I\ms'
_diffrn_source_voltage 50.0
_exptl_absorpt_coefficient_mu 2.143
_exptl_absorpt_correction_T_max 0.1642
_exptl_absorpt_correction_T_min 0.0299
_exptl_absorpt_correction_type multi-scan
_exptl_absorpt_process_details
;
SADABS-2016/2 (Bruker,2016/2) was used for absorption correction.
wR2(int) was 0.1783 before and 0.1028 after correction.
The Ratio of minimum to maximum transmission is 0.1821.
The \l/2 correction factor is Not present.
;
_exptl_crystal_colour 'clear light colourless'
_exptl_crystal_colour_lustre clear
_exptl_crystal_colour_modifier light
_exptl_crystal_colour_primary colourless
_exptl_crystal_density_diffrn 1.270
_exptl_crystal_description block
_exptl_crystal_F_000 616
_exptl_crystal_recrystallization_method 'Re-crystallisation from solvent: Ethylacetate'
_exptl_crystal_size_max 0.03
_exptl_crystal_size_mid 0.03
_exptl_crystal_size_min 0.01
_refine_diff_density_max 0.229
_refine_diff_density_min -0.434
_refine_diff_density_rms 0.053
_refine_ls_abs_structure_details
;
 Flack x determined using 722 quotients [(I+)-(I-)]/[(I+)+(I-)]
 (Parsons, Flack and Wagner, Acta Cryst. B69 (2013) 249-259).
;
_refine_ls_abs_structure_Flack 0.057(18)
_refine_ls_extinction_method none
_refine_ls_goodness_of_fit_ref 1.013
_refine_ls_hydrogen_treatment constr
_refine_ls_matrix_type full
_refine_ls_number_parameters 191
_refine_ls_number_reflns 2702
_refine_ls_number_restraints 0
_refine_ls_restrained_S_all 1.013
_refine_ls_R_factor_all 0.0595
_refine_ls_R_factor_gt 0.0481
_refine_ls_shift/su_max 0.000
_refine_ls_shift/su_mean 0.000
_refine_ls_structure_factor_coef Fsqd
_refine_ls_weighting_details 'w=1/[\s^2^(Fo^2^)+(0.0608P)^2^] where P=(Fo^2^+2Fc^2^)/3'
_refine_ls_weighting_scheme calc
_refine_ls_wR_factor_gt 0.1196
_refine_ls_wR_factor_ref 0.1274
_reflns_Friedel_coverage 0.678
_reflns_Friedel_fraction_full 0.987
_reflns_Friedel_fraction_max 0.987
_reflns_number_gt 2140
_reflns_number_total 2702
_reflns_threshold_expression 'I > 2\s(I)'
_cod_data_source_file d4sc02763a4.cif
_cod_data_source_block cu_230410d_0m
_cod_depositor_comments 'Adding full bibliography for 1571688--1571690.cif.'
_cod_database_code 1571688
_shelx_shelxl_version_number 2018/3
_shelx_space_group_comment
;
The symmetry employed for this shelxl refinement is uniquely defined
by the following loop, which should always be used as a source of
symmetry information in preference to the above space-group names.
They are only intended as comments.
;
_olex2_refinement_description
;
1. Fixed Uiso
 At 1.2 times of:
  All C(H) groups, All C(H,H) groups
 At 1.5 times of:
  All C(H,H,H) groups
2.a Ternary CH refined with riding coordinates:
 C12(H12)
2.b Secondary CH2 refined with riding coordinates:
 C6(H6A,H6B)
2.c Aromatic/amide H refined with riding coordinates:
 C2(H2), C3(H3), C5(H5), C7(H7), C9(H9), C11(H11), C15(H15), C16(H16), C17(H17)
2.d Idealised Me refined as rotating group:
 C13(H13A,H13B,H13C)
;
_olex2_submission_special_instructions 'No special instructions were received'

loop_
_space_group_symop_operation_xyz
'x, y, z'
'-x+1/2, -y, z+1/2'
'-x, y+1/2, -z+1/2'
'x+1/2, -y+1/2, -z'

loop_
_atom_site_label
_atom_site_type_symbol
_atom_site_fract_x
_atom_site_fract_y
_atom_site_fract_z
_atom_site_U_iso_or_equiv
_atom_site_adp_type
_atom_site_occupancy
_atom_site_site_symmetry_order
_atom_site_calc_flag
_atom_site_refinement_flags_posn
_atom_site_refinement_flags_adp
_atom_site_refinement_flags_occupancy
_atom_site_disorder_assembly
_atom_site_disorder_group
Cl1 Cl 1.1179(2) 0.46998(10) 0.15721(4) 0.0560(4) Uani 1 1 d . . . . .
O1 O 0.0227(6) 0.8083(3) 0.46517(12) 0.0570(9) Uani 1 1 d . . . . .
C1 C 0.6172(9) 0.5872(4) 0.28522(15) 0.0425(10) Uani 1 1 d . . . . .
C2 C 0.2724(10) 0.3483(4) 0.39613(18) 0.0559(12) Uani 1 1 d . . . . .
H2 H 0.138645 0.358178 0.373413 0.067 Uiso 1 1 calc R U . . .
C3 C 0.7512(10) 0.4334(4) 0.22430(17) 0.0506(11) Uani 1 1 d . . . . .
H3 H 0.736272 0.352812 0.209621 0.061 Uiso 1 1 calc R U . . .
C4 C 0.1758(8) 0.6620(4) 0.40665(15) 0.0415(10) Uani 1 1 d . . . . .
C5 C 0.5052(9) 0.4169(4) 0.46804(17) 0.0461(10) Uani 1 1 d . . . . .
H5 H 0.530552 0.474329 0.495058 0.055 Uiso 1 1 calc R U . . .
C6 C -0.0550(9) 0.5836(4) 0.41048(18) 0.0507(11) Uani 1 1 d . . . . .
H6A H -0.198914 0.621737 0.427179 0.061 Uiso 1 1 calc R U . . .
H6B H -0.094725 0.528664 0.381354 0.061 Uiso 1 1 calc R U . . .
C7 C 0.7926(9) 0.6681(4) 0.26626(17) 0.0507(11) Uani 1 1 d . . . . .
H7 H 0.806274 0.749357 0.280370 0.061 Uiso 1 1 calc R U . . .
C8 C 0.4586(8) 0.6219(4) 0.32650(16) 0.0435(10) Uani 1 1 d . . . . .
C9 C 0.4308(11) 0.2482(4) 0.39056(19) 0.0633(14) Uani 1 1 d . . . . .
H9 H 0.404595 0.189755 0.363957 0.076 Uiso 1 1 calc R U . . .
C10 C 0.3303(8) 0.6440(3) 0.36244(16) 0.0418(10) Uani 1 1 d . . . . .
C11 C 0.9485(9) 0.6332(4) 0.22717(17) 0.0507(11) Uani 1 1 d . . . . .
H11 H 1.068864 0.689398 0.214739 0.061 Uiso 1 1 calc R U . . .
C12 C 0.1518(8) 0.5465(4) 0.44332(16) 0.0440(10) Uani 1 1 d . . . . .
H12 H 0.130129 0.569366 0.479916 0.053 Uiso 1 1 calc R U . . .
C13 C 0.3865(9) 0.8712(4) 0.42297(16) 0.0499(11) Uani 1 1 d . . . . .
H13A H 0.358726 0.950220 0.440752 0.075 Uiso 1 1 calc R U . . .
H13B H 0.395732 0.886442 0.386266 0.075 Uiso 1 1 calc R U . . .
H13C H 0.540294 0.834132 0.434699 0.075 Uiso 1 1 calc R U . . .
C14 C 0.1807(9) 0.7841(4) 0.43388(16) 0.0446(10) Uani 1 1 d . . . . .
C15 C 0.6634(9) 0.3174(4) 0.46214(18) 0.0547(12) Uani 1 1 d . . . . .
H15 H 0.797487 0.307140 0.484743 0.066 Uiso 1 1 calc R U . . .
C16 C 0.5978(9) 0.4687(4) 0.26351(16) 0.0488(10) Uani 1 1 d . . . . .
H16 H 0.478126 0.411952 0.275794 0.059 Uiso 1 1 calc R U . . .
C17 C 0.6257(10) 0.2326(4) 0.42317(18) 0.0581(12) Uani 1 1 d . . . . .
H17 H 0.733771 0.163966 0.418953 0.070 Uiso 1 1 calc R U . . .
C18 C 0.3094(8) 0.4343(4) 0.43497(15) 0.0422(10) Uani 1 1 d . . . . .
C19 C 0.9253(8) 0.5148(4) 0.20657(15) 0.0433(10) Uani 1 1 d . . . . .

loop_
_atom_site_aniso_label
_atom_site_aniso_U_11
_atom_site_aniso_U_22
_atom_site_aniso_U_33
_atom_site_aniso_U_23
_atom_site_aniso_U_13
_atom_site_aniso_U_12
Cl1 0.0616(8) 0.0413(6) 0.0652(6) -0.0020(5) 0.0128(5) 0.0066(5)
O1 0.061(2) 0.0315(16) 0.078(2) -0.0056(14) 0.0190(17) 0.0065(14)
C1 0.050(3) 0.027(2) 0.051(2) -0.0011(17) -0.003(2) 0.006(2)
C2 0.061(3) 0.033(2) 0.073(3) -0.007(2) -0.009(2) 0.004(2)
C3 0.061(3) 0.027(2) 0.063(3) -0.0058(19) -0.001(2) 0.000(2)
C4 0.041(3) 0.0224(19) 0.061(2) -0.0007(17) 0.0032(18) 0.0031(16)
C5 0.051(3) 0.0218(19) 0.066(3) 0.0003(18) -0.003(2) -0.0029(18)
C6 0.045(3) 0.031(2) 0.076(3) 0.001(2) 0.000(2) 0.002(2)
C7 0.056(3) 0.026(2) 0.070(3) -0.0098(19) 0.004(2) -0.001(2)
C8 0.044(3) 0.025(2) 0.062(2) -0.0005(17) -0.002(2) 0.0047(18)
C9 0.075(4) 0.035(3) 0.079(3) -0.012(2) -0.001(3) 0.005(2)
C10 0.043(3) 0.0202(18) 0.062(2) 0.0000(17) -0.004(2) 0.0036(17)
C11 0.054(3) 0.029(2) 0.069(3) -0.0022(19) 0.003(2) -0.004(2)
C12 0.045(3) 0.026(2) 0.060(2) 0.0021(17) 0.0027(19) 0.0017(19)
C13 0.054(3) 0.031(2) 0.066(2) -0.0067(19) 0.002(2) -0.002(2)
C14 0.049(3) 0.025(2) 0.060(2) -0.0001(17) 0.000(2) 0.0098(18)
C15 0.051(3) 0.029(2) 0.084(3) 0.007(2) -0.004(2) -0.004(2)
C16 0.054(3) 0.027(2) 0.066(2) -0.0012(19) 0.009(2) -0.004(2)
C17 0.058(3) 0.026(2) 0.091(3) 0.002(2) 0.004(3) 0.007(2)
C18 0.045(3) 0.0228(19) 0.059(2) 0.0022(16) 0.0033(19) -0.0017(17)
C19 0.046(3) 0.029(2) 0.054(2) -0.0005(17) 0.0021(18) 0.0052(19)

loop_
_atom_type_symbol
_atom_type_description
_atom_type_scat_dispersion_real
_atom_type_scat_dispersion_imag
_atom_type_scat_source
C C 0.0181 0.0091 'International Tables Vol C Tables 4.2.6.8 and 6.1.1.4'
H H 0.0000 0.0000 'International Tables Vol C Tables 4.2.6.8 and 6.1.1.4'
Cl Cl 0.3639 0.7018 'International Tables Vol C Tables 4.2.6.8 and 6.1.1.4'
O O 0.0492 0.0322 'International Tables Vol C Tables 4.2.6.8 and 6.1.1.4'

loop_
_geom_angle_atom_site_label_1
_geom_angle_atom_site_label_2
_geom_angle_atom_site_label_3
_geom_angle
_geom_angle_site_symmetry_1
_geom_angle_site_symmetry_3
_geom_angle_publ_flag
C7 C1 C8 121.7(4) . . ?
C7 C1 C16 118.4(4) . . ?
C16 C1 C8 119.9(4) . . ?
C9 C2 H2 120.0 . . ?
C9 C2 C18 120.0(5) . . ?
C18 C2 H2 120.0 . . ?
C16 C3 H3 120.0 . . ?
C19 C3 H3 120.0 . . ?
C19 C3 C16 120.0(4) . . ?
C6 C4 C12 57.0(3) . . ?
C10 C4 C6 117.6(4) . . ?
C10 C4 C12 115.8(3) . . ?
C10 C4 C14 119.4(4) . . ?
C14 C4 C6 117.9(4) . . ?
C14 C4 C12 113.4(3) . . ?
C15 C5 H5 119.5 . . ?
C15 C5 C18 121.0(4) . . ?
C18 C5 H5 119.5 . . ?
C4 C6 H6A 117.4 . . ?
C4 C6 H6B 117.4 . . ?
H6A C6 H6B 114.5 . . ?
C12 C6 C4 63.4(3) . . ?
C12 C6 H6A 117.4 . . ?
C12 C6 H6B 117.4 . . ?
C1 C7 H7 119.2 . . ?
C1 C7 C11 121.5(4) . . ?
C11 C7 H7 119.2 . . ?
C10 C8 C1 175.8(4) . . ?
C2 C9 H9 119.6 . . ?
C17 C9 C2 120.7(4) . . ?
C17 C9 H9 119.6 . . ?
C8 C10 C4 176.2(4) . . ?
C7 C11 H11 120.7 . . ?
C19 C11 C7 118.7(4) . . ?
C19 C11 H11 120.7 . . ?
C4 C12 H12 114.0 . . ?
C6 C12 C4 59.6(3) . . ?
C6 C12 H12 114.0 . . ?
C6 C12 C18 124.8(4) . . ?
C18 C12 C4 119.7(3) . . ?
C18 C12 H12 114.0 . . ?
H13A C13 H13B 109.5 . . ?
H13A C13 H13C 109.5 . . ?
H13B C13 H13C 109.5 . . ?
C14 C13 H13A 109.5 . . ?
C14 C13 H13B 109.5 . . ?
C14 C13 H13C 109.5 . . ?
O1 C14 C4 119.8(4) . . ?
O1 C14 C13 122.0(4) . . ?
C13 C14 C4 118.1(4) . . ?
C5 C15 H15 120.1 . . ?
C5 C15 C17 119.8(5) . . ?
C17 C15 H15 120.1 . . ?
C1 C16 H16 119.7 . . ?
C3 C16 C1 120.5(4) . . ?
C3 C16 H16 119.7 . . ?
C9 C17 C15 119.7(4) . . ?
C9 C17 H17 120.2 . . ?
C15 C17 H17 120.2 . . ?
C2 C18 C5 118.8(4) . . ?
C2 C18 C12 123.9(4) . . ?
C5 C18 C12 117.3(4) . . ?
C3 C19 Cl1 119.8(3) . . ?
C3 C19 C11 120.9(4) . . ?
C11 C19 Cl1 119.3(3) . . ?

loop_
_geom_bond_atom_site_label_1
_geom_bond_atom_site_label_2
_geom_bond_distance
_geom_bond_site_symmetry_2
_geom_bond_publ_flag
Cl1 C19 1.739(4) . ?
O1 C14 1.221(5) . ?
C1 C7 1.386(6) . ?
C1 C8 1.439(6) . ?
C1 C16 1.397(5) . ?
C2 H2 0.9500 . ?
C2 C9 1.388(7) . ?
C2 C18 1.391(6) . ?
C3 H3 0.9500 . ?
C3 C16 1.382(6) . ?
C3 C19 1.373(6) . ?
C4 C6 1.520(6) . ?
C4 C10 1.450(6) . ?
C4 C12 1.575(5) . ?
C4 C14 1.493(5) . ?
C5 H5 0.9500 . ?
C5 C15 1.383(6) . ?
C5 C18 1.392(6) . ?
C6 H6A 0.9900 . ?
C6 H6B 0.9900 . ?
C6 C12 1.477(6) . ?
C7 H7 0.9500 . ?
C7 C11 1.387(6) . ?
C8 C10 1.200(6) . ?
C9 H9 0.9500 . ?
C9 C17 1.378(7) . ?
C11 H11 0.9500 . ?
C11 C19 1.386(6) . ?
C12 H12 1.0000 . ?
C12 C18 1.496(5) . ?
C13 H13A 0.9800 . ?
C13 H13B 0.9800 . ?
C13 H13C 0.9800 . ?
C13 C14 1.490(6) . ?
C15 H15 0.9500 . ?
C15 C17 1.385(7) . ?
C16 H16 0.9500 . ?
C17 H17 0.9500 . ?

loop_
_geom_torsion_atom_site_label_1
_geom_torsion_atom_site_label_2
_geom_torsion_atom_site_label_3
_geom_torsion_atom_site_label_4
_geom_torsion
_geom_torsion_site_symmetry_1
_geom_torsion_site_symmetry_2
_geom_torsion_site_symmetry_3
_geom_torsion_site_symmetry_4
_geom_torsion_publ_flag
C1 C7 C11 C19 0.6(7) . . . . ?
C2 C9 C17 C15 0.3(8) . . . . ?
C4 C6 C12 C18 -106.9(4) . . . . ?
C4 C12 C18 C2 -74.6(5) . . . . ?
C4 C12 C18 C5 104.7(4) . . . . ?
C5 C15 C17 C9 0.0(7) . . . . ?
C6 C4 C12 C18 115.4(4) . . . . ?
C6 C4 C14 O1 12.8(6) . . . . ?
C6 C4 C14 C13 -169.3(4) . . . . ?
C6 C12 C18 C2 -2.8(7) . . . . ?
C6 C12 C18 C5 176.5(4) . . . . ?
C7 C1 C16 C3 0.4(6) . . . . ?
C7 C11 C19 Cl1 179.5(3) . . . . ?
C7 C11 C19 C3 0.2(7) . . . . ?
C8 C1 C7 C11 178.6(4) . . . . ?
C8 C1 C16 C3 -179.1(4) . . . . ?
C9 C2 C18 C5 -0.7(7) . . . . ?
C9 C2 C18 C12 178.7(4) . . . . ?
C10 C4 C6 C12 104.2(4) . . . . ?
C10 C4 C12 C6 -107.4(4) . . . . ?
C10 C4 C12 C18 7.9(6) . . . . ?
C10 C4 C14 O1 167.1(4) . . . . ?
C10 C4 C14 C13 -15.1(6) . . . . ?
C12 C4 C14 O1 -50.9(5) . . . . ?
C12 C4 C14 C13 126.9(4) . . . . ?
C14 C4 C6 C12 -101.1(4) . . . . ?
C14 C4 C12 C6 109.1(4) . . . . ?
C14 C4 C12 C18 -135.5(4) . . . . ?
C15 C5 C18 C2 1.0(6) . . . . ?
C15 C5 C18 C12 -178.3(4) . . . . ?
C16 C1 C7 C11 -0.8(7) . . . . ?
C16 C3 C19 Cl1 -180.0(4) . . . . ?
C16 C3 C19 C11 -0.6(7) . . . . ?
C18 C2 C9 C17 0.0(8) . . . . ?
C18 C5 C15 C17 -0.7(6) . . . . ?
C19 C3 C16 C1 0.3(7) . . . . ?
